data_1549226
loop_
_publ_author_name
'Lin, Yi-Chun'
'Gilhula, James C.'
'Radosevich, Alexander T.'

_publ_section_title
;
 Nontrigonal constraint enhances 1,2-addition reactivity of phosphazenes.
;
_journal_issue 18
_journal_name_full 'Chemical science'
_journal_page_first 4338
_journal_page_last 4347
_journal_paper_doi 10.1039/c8sc00929e
_journal_volume 9
_journal_year 2018
_chemical_formula_sum 'C48 H74 N4 O4 P2'
_chemical_formula_weight 833.08
_space_group_crystal_system monoclinic
_space_group_IT_number 15
_space_group_name_Hall '-C 2yc'
_space_group_name_H-M_alt 'C 1 2/c 1'
_symmetry_space_group_name_Hall '-C 2yc'
_symmetry_space_group_name_H-M 'C 1 2/c 1'
_atom_sites_solution_hydrogens geom
_audit_creation_method SHELXL-2018/1
_audit_update_record
;
2018-02-27 deposited with the CCDC.
2018-04-06 downloaded from the CCDC.
;
_cell_angle_alpha 90
_cell_angle_beta 129.45(3)
_cell_angle_gamma 90
_cell_formula_units_Z 4
_cell_length_a 27.535(6)
_cell_length_b 11.390(2)
_cell_length_c 20.157(4)
_cell_measurement_reflns_used 1808
_cell_measurement_temperature 293(2)
_cell_measurement_theta_max 23.213
_cell_measurement_theta_min 2.274
_cell_volume 4881(3)
_computing_structure_refinement 'SHELXL-2018/1 (Sheldrick, 2018)'
_diffrn_ambient_temperature 293(2)
_diffrn_measured_fraction_theta_full 0.990
_diffrn_measured_fraction_theta_max 0.990
_diffrn_measurement_device_type 'CCD area detector'
_diffrn_radiation_type MoK\a
_diffrn_radiation_wavelength 0.71073
_diffrn_reflns_av_R_equivalents 0.0450
_diffrn_reflns_av_unetI/netI 0.0380
_diffrn_reflns_Laue_measured_fraction_full 0.990
_diffrn_reflns_Laue_measured_fraction_max 0.990
_diffrn_reflns_limit_h_max 32
_diffrn_reflns_limit_h_min -28
_diffrn_reflns_limit_k_max 13
_diffrn_reflns_limit_k_min -13
_diffrn_reflns_limit_l_max 23
_diffrn_reflns_limit_l_min -23
_diffrn_reflns_number 19206
_diffrn_reflns_point_group_measured_fraction_full 0.990
_diffrn_reflns_point_group_measured_fraction_max 0.990
_diffrn_reflns_theta_full 24.999
_diffrn_reflns_theta_max 24.999
_diffrn_reflns_theta_min 1.916
_exptl_absorpt_coefficient_mu 0.133
_exptl_absorpt_correction_T_max 0.9803
_exptl_absorpt_correction_T_min 0.9726
_exptl_absorpt_correction_type multi-scan
_exptl_absorpt_process_details SADABS
_exptl_crystal_colour colorless
_exptl_crystal_density_diffrn 1.133
_exptl_crystal_description block
_exptl_crystal_F_000 1808
_exptl_crystal_size_max 0.21
_exptl_crystal_size_mid 0.18
_exptl_crystal_size_min 0.15
_refine_diff_density_max 0.438
_refine_diff_density_min -0.259
_refine_diff_density_rms 0.062
_refine_ls_extinction_method none
_refine_ls_goodness_of_fit_ref 1.111
_refine_ls_hydrogen_treatment constr
_refine_ls_matrix_type full
_refine_ls_number_parameters 262
_refine_ls_number_reflns 4252
_refine_ls_number_restraints 0
_refine_ls_restrained_S_all 1.111
_refine_ls_R_factor_all 0.0838
_refine_ls_R_factor_gt 0.0715
_refine_ls_shift/su_max 0.000
_refine_ls_shift/su_mean 0.000
_refine_ls_structure_factor_coef Fsqd
_refine_ls_weighting_details 'w=1/[\s^2^(Fo^2^)+(0.0779P)^2^+15.7388P] where P=(Fo^2^+2Fc^2^)/3'
_refine_ls_weighting_scheme calc
_refine_ls_wR_factor_gt 0.1978
_refine_ls_wR_factor_ref 0.2046
_reflns_Friedel_coverage 0.000
_reflns_number_gt 3501
_reflns_number_total 4252
_reflns_threshold_expression 'I > 2\s(I)'
_cod_data_source_file c8sc00929e2.cif
_cod_data_source_block 3prime_1821120
_cod_depositor_comments 'Adding full bibliography for 1549222--1549228.cif.'
_cod_original_cell_volume 4882(2)
_cod_database_code 1549226
_shelx_shelxl_version_number 2018/1
_shelx_space_group_comment
;
The symmetry employed for this shelxl refinement is uniquely defined
by the following loop, which should always be used as a source of
symmetry information in preference to the above space-group names.
They are only intended as comments.
;

loop_
_space_group_symop_operation_xyz
'x, y, z'
'-x, y, -z+1/2'
'x+1/2, y+1/2, z'
'-x+1/2, y+1/2, -z+1/2'
'-x, -y, -z'
'x, -y, z-1/2'
'-x+1/2, -y+1/2, -z'
'x+1/2, -y+1/2, z-1/2'

loop_
_atom_site_label
_atom_site_type_symbol
_atom_site_fract_x
_atom_site_fract_y
_atom_site_fract_z
_atom_site_U_iso_or_equiv
_atom_site_adp_type
_atom_site_occupancy
_atom_site_site_symmetry_order
_atom_site_calc_flag
_atom_site_refinement_flags_posn
_atom_site_refinement_flags_adp
C1 C -0.07576(15) 0.9779(3) 0.5890(2) 0.0344(8) Uani 1 1 d . .
C2 C -0.11590(15) 0.8930(3) 0.5275(2) 0.0398(8) Uani 1 1 d . .
C3 C -0.16222(18) 0.9295(4) 0.4424(2) 0.0514(10) Uani 1 1 d . .
H3 H -0.189558 0.873956 0.400994 0.062 Uiso 1 1 calc R U
C4 C -0.16844(19) 1.0436(4) 0.4184(2) 0.0543(11) Uani 1 1 d . .
H4 H -0.200571 1.066052 0.361892 0.065 Uiso 1 1 calc R U
C5 C -0.12649(18) 1.1256(4) 0.4789(2) 0.0497(10) Uani 1 1 d . .
H5 H -0.129672 1.203145 0.461992 0.060 Uiso 1 1 calc R U
C6 C -0.07965(16) 1.0951(3) 0.5643(2) 0.0386(8) Uani 1 1 d . .
C7 C -0.03392(19) 1.1914(3) 0.6243(2) 0.0476(9) Uani 1 1 d . .
H7 H -0.002852 1.156522 0.681315 0.057 Uiso 1 1 calc R U
C8 C -0.0663(3) 1.2909(4) 0.6333(4) 0.0732(14) Uani 1 1 d . .
H8A H -0.035780 1.349441 0.671557 0.110 Uiso 1 1 calc R U
H8B H -0.097841 1.325400 0.577964 0.110 Uiso 1 1 calc R U
H8C H -0.085632 1.260656 0.655972 0.110 Uiso 1 1 calc R U
C9 C 0.0016(2) 1.2402(4) 0.5948(3) 0.0645(12) Uani 1 1 d . .
H9A H 0.021857 1.176971 0.589346 0.097 Uiso 1 1 calc R U
H9B H -0.027566 1.278526 0.540312 0.097 Uiso 1 1 calc R U
H9C H 0.032633 1.295656 0.636407 0.097 Uiso 1 1 calc R U
C10 C -0.11164(18) 0.7632(4) 0.5466(2) 0.0478(9) Uani 1 1 d . .
H10 H -0.076261 0.751217 0.607725 0.057 Uiso 1 1 calc R U
C11 C -0.1716(2) 0.7209(5) 0.5291(3) 0.0733(14) Uani 1 1 d . .
H11A H -0.168107 0.638565 0.541575 0.110 Uiso 1 1 calc R U
H11B H -0.177164 0.763429 0.565007 0.110 Uiso 1 1 calc R U
H11C H -0.207092 0.734275 0.469890 0.110 Uiso 1 1 calc R U
C12 C -0.0996(3) 0.6899(4) 0.4944(3) 0.0743(14) Uani 1 1 d . .
H12A H -0.097175 0.608276 0.508138 0.112 Uiso 1 1 calc R U
H12B H -0.133368 0.701548 0.434143 0.112 Uiso 1 1 calc R U
H12C H -0.060673 0.713929 0.508166 0.112 Uiso 1 1 calc R U
C13 C 0.10826(16) 1.0191(3) 0.6977(2) 0.0410(8) Uani 1 1 d . .
H13 H 0.123893 1.028383 0.668523 0.049 Uiso 1 1 calc R U
C14 C 0.13536(16) 1.0656(3) 0.7741(2) 0.0387(8) Uani 1 1 d . .
C15 C 0.19607(18) 1.1313(4) 0.8350(3) 0.0527(10) Uani 1 1 d . .
C16 C 0.1849(3) 1.2607(6) 0.8351(6) 0.140(3) Uani 1 1 d . .
H16A H 0.224512 1.300107 0.874587 0.210 Uiso 1 1 calc R U
H16B H 0.163255 1.291827 0.778394 0.210 Uiso 1 1 calc R U
H16C H 0.159807 1.272648 0.852330 0.210 Uiso 1 1 calc R U
C17 C 0.2296(3) 1.0847(8) 0.9242(4) 0.142(4) Uani 1 1 d . .
H17A H 0.268549 1.126159 0.963741 0.213 Uiso 1 1 calc R U
H17B H 0.203713 1.095589 0.940220 0.213 Uiso 1 1 calc R U
H17C H 0.238053 1.002563 0.925603 0.213 Uiso 1 1 calc R U
C18 C 0.2353(3) 1.1157(8) 0.8074(5) 0.138(4) Uani 1 1 d . .
H18A H 0.274228 1.157556 0.846052 0.207 Uiso 1 1 calc R U
H18B H 0.243856 1.033808 0.808175 0.207 Uiso 1 1 calc R U
H18C H 0.212800 1.145944 0.750230 0.207 Uiso 1 1 calc R U
C19 C 0.05872(16) 0.8373(3) 0.6444(2) 0.0396(8) Uani 1 1 d . .
H19 H 0.053269 0.818181 0.595167 0.047 Uiso 1 1 calc R U
C20 C 0.07237(16) 0.7589(3) 0.7023(2) 0.0381(8) Uani 1 1 d . .
C21 C 0.09200(19) 0.6324(3) 0.7131(3) 0.0481(9) Uani 1 1 d . .
C22 C 0.0591(3) 0.5572(4) 0.7372(4) 0.0710(14) Uani 1 1 d . .
H22A H 0.072159 0.476968 0.743807 0.106 Uiso 1 1 calc R U
H22B H 0.070210 0.585131 0.790167 0.106 Uiso 1 1 calc R U
H22C H 0.014405 0.562498 0.692541 0.106 Uiso 1 1 calc R U
C23 C 0.0770(2) 0.5860(4) 0.6310(3) 0.0677(13) Uani 1 1 d . .
H23A H 0.089827 0.505367 0.638904 0.102 Uiso 1 1 calc R U
H23B H 0.032635 0.591819 0.584510 0.102 Uiso 1 1 calc R U
H23C H 0.099262 0.631632 0.617783 0.102 Uiso 1 1 calc R U
C24 C 0.1638(2) 0.6259(5) 0.7855(3) 0.0727(14) Uani 1 1 d . .
H24A H 0.177369 0.545771 0.793476 0.109 Uiso 1 1 calc R U
H24B H 0.184369 0.672477 0.770090 0.109 Uiso 1 1 calc R U
H24C H 0.174347 0.655317 0.837830 0.109 Uiso 1 1 calc R U
N1 N -0.03222(12) 0.9462(2) 0.67878(17) 0.0311(6) Uani 1 1 d . .
N2 N 0.05314(13) 0.9540(2) 0.66441(17) 0.0340(7) Uani 1 1 d . .
O1 O 0.10116(10) 1.0406(2) 0.80284(15) 0.0360(6) Uani 1 1 d . .
O2 O 0.07394(10) 0.8060(2) 0.76860(14) 0.0357(6) Uani 1 1 d . .
P1 P 0.04602(4) 0.94121(7) 0.74602(5) 0.0292(3) Uani 1 1 d . .

loop_
_atom_site_aniso_label
_atom_site_aniso_U_11
_atom_site_aniso_U_22
_atom_site_aniso_U_33
_atom_site_aniso_U_23
_atom_site_aniso_U_13
_atom_site_aniso_U_12
C1 0.0257(16) 0.0440(19) 0.0322(18) -0.0011(15) 0.0178(15) 0.0033(14)
C2 0.0245(16) 0.055(2) 0.0354(19) -0.0051(16) 0.0172(15) -0.0011(15)
C3 0.035(2) 0.074(3) 0.033(2) -0.0073(19) 0.0157(17) -0.0009(19)
C4 0.040(2) 0.082(3) 0.029(2) 0.006(2) 0.0159(18) 0.015(2)
C5 0.046(2) 0.058(2) 0.041(2) 0.0130(18) 0.0254(19) 0.0137(19)
C6 0.0364(19) 0.048(2) 0.0341(19) 0.0034(16) 0.0238(16) 0.0047(16)
C7 0.055(2) 0.041(2) 0.040(2) 0.0037(16) 0.0270(19) 0.0001(17)
C8 0.092(4) 0.051(3) 0.096(4) -0.005(3) 0.069(3) 0.000(3)
C9 0.060(3) 0.061(3) 0.070(3) 0.007(2) 0.041(3) -0.004(2)
C10 0.040(2) 0.054(2) 0.037(2) -0.0100(17) 0.0188(18) -0.0102(17)
C11 0.056(3) 0.088(4) 0.064(3) -0.009(3) 0.033(3) -0.029(3)
C12 0.079(3) 0.066(3) 0.068(3) -0.022(2) 0.042(3) -0.003(3)
C13 0.0381(19) 0.046(2) 0.048(2) 0.0004(17) 0.0313(18) -0.0019(16)
C14 0.0330(18) 0.0409(19) 0.049(2) -0.0028(16) 0.0292(17) -0.0052(15)
C15 0.039(2) 0.061(3) 0.059(3) -0.013(2) 0.032(2) -0.0141(19)
C16 0.078(4) 0.073(4) 0.232(9) -0.058(5) 0.082(6) -0.040(3)
C17 0.062(4) 0.208(9) 0.070(4) 0.011(5) 0.002(3) -0.060(5)
C18 0.079(4) 0.227(9) 0.148(6) -0.115(6) 0.090(5) -0.095(5)
C19 0.0376(19) 0.047(2) 0.040(2) -0.0095(16) 0.0272(17) -0.0057(16)
C20 0.0342(18) 0.0408(19) 0.042(2) -0.0073(16) 0.0258(17) -0.0009(15)
C21 0.048(2) 0.043(2) 0.060(2) -0.0044(18) 0.037(2) 0.0031(17)
C22 0.091(4) 0.038(2) 0.110(4) 0.001(2) 0.075(3) -0.001(2)
C23 0.080(3) 0.054(3) 0.078(3) -0.014(2) 0.055(3) 0.006(2)
C24 0.056(3) 0.071(3) 0.082(3) 0.003(3) 0.039(3) 0.020(2)
N1 0.0303(14) 0.0350(15) 0.0284(14) -0.0005(11) 0.0188(12) -0.0009(11)
N2 0.0314(15) 0.0402(16) 0.0331(15) -0.0025(12) 0.0217(13) -0.0035(12)
O1 0.0322(12) 0.0420(14) 0.0372(13) -0.0062(10) 0.0237(11) -0.0077(10)
O2 0.0349(13) 0.0371(13) 0.0384(13) 0.0011(10) 0.0249(11) 0.0042(10)
P1 0.0253(4) 0.0321(5) 0.0297(5) -0.0008(3) 0.0174(4) -0.0003(3)

loop_
_atom_type_symbol
_atom_type_description
_atom_type_scat_dispersion_real
_atom_type_scat_dispersion_imag
_atom_type_scat_source
C C 0.0033 0.0016 'International Tables Vol C Tables 4.2.6.8 and 6.1.1.4'
H H 0.0000 0.0000 'International Tables Vol C Tables 4.2.6.8 and 6.1.1.4'
N N 0.0061 0.0033 'International Tables Vol C Tables 4.2.6.8 and 6.1.1.4'
O O 0.0106 0.0060 'International Tables Vol C Tables 4.2.6.8 and 6.1.1.4'
P P 0.1023 0.0942 'International Tables Vol C Tables 4.2.6.8 and 6.1.1.4'

loop_
_geom_angle_atom_site_label_1
_geom_angle_atom_site_label_2
_geom_angle_atom_site_label_3
_geom_angle
_geom_angle_site_symmetry_1
_geom_angle_site_symmetry_3
C2 C1 C6 120.2(3) . .
C2 C1 N1 119.9(3) . .
C6 C1 N1 119.8(3) . .
C1 C2 C3 118.2(4) . .
C1 C2 C10 124.1(3) . .
C3 C2 C10 117.7(3) . .
C4 C3 C2 122.1(4) . .
C4 C3 H3 119.0 . .
C2 C3 H3 119.0 . .
C3 C4 C5 119.2(4) . .
C3 C4 H4 120.4 . .
C5 C4 H4 120.4 . .
C4 C5 C6 121.5(4) . .
C4 C5 H5 119.2 . .
C6 C5 H5 119.2 . .
C5 C6 C1 118.6(3) . .
C5 C6 C7 116.9(3) . .
C1 C6 C7 124.4(3) . .
C8 C7 C6 112.3(4) . .
C8 C7 C9 110.0(4) . .
C6 C7 C9 111.2(3) . .
C8 C7 H7 107.7 . .
C6 C7 H7 107.7 . .
C9 C7 H7 107.7 . .
C7 C8 H8A 109.5 . .
C7 C8 H8B 109.5 . .
H8A C8 H8B 109.5 . .
C7 C8 H8C 109.5 . .
H8A C8 H8C 109.5 . .
H8B C8 H8C 109.5 . .
C7 C9 H9A 109.5 . .
C7 C9 H9B 109.5 . .
H9A C9 H9B 109.5 . .
C7 C9 H9C 109.5 . .
H9A C9 H9C 109.5 . .
H9B C9 H9C 109.5 . .
C2 C10 C11 110.6(4) . .
C2 C10 C12 111.8(4) . .
C11 C10 C12 110.0(4) . .
C2 C10 H10 108.1 . .
C11 C10 H10 108.1 . .
C12 C10 H10 108.1 . .
C10 C11 H11A 109.5 . .
C10 C11 H11B 109.5 . .
H11A C11 H11B 109.5 . .
C10 C11 H11C 109.5 . .
H11A C11 H11C 109.5 . .
H11B C11 H11C 109.5 . .
C10 C12 H12A 109.5 . .
C10 C12 H12B 109.5 . .
H12A C12 H12B 109.5 . .
C10 C12 H12C 109.5 . .
H12A C12 H12C 109.5 . .
H12B C12 H12C 109.5 . .
C14 C13 N2 113.8(3) . .
C14 C13 H13 123.1 . .
N2 C13 H13 123.1 . .
C13 C14 O1 111.5(3) . .
C13 C14 C15 131.6(3) . .
O1 C14 C15 116.8(3) . .
C14 C15 C17 108.8(4) . .
C14 C15 C16 111.5(4) . .
C17 C15 C16 108.4(6) . .
C14 C15 C18 109.0(4) . .
C17 C15 C18 111.1(6) . .
C16 C15 C18 108.0(5) . .
C15 C16 H16A 109.5 . .
C15 C16 H16B 109.5 . .
H16A C16 H16B 109.5 . .
C15 C16 H16C 109.5 . .
H16A C16 H16C 109.5 . .
H16B C16 H16C 109.5 . .
C15 C17 H17A 109.5 . .
C15 C17 H17B 109.5 . .
H17A C17 H17B 109.5 . .
C15 C17 H17C 109.5 . .
H17A C17 H17C 109.5 . .
H17B C17 H17C 109.5 . .
C15 C18 H18A 109.5 . .
C15 C18 H18B 109.5 . .
H18A C18 H18B 109.5 . .
C15 C18 H18C 109.5 . .
H18A C18 H18C 109.5 . .
H18B C18 H18C 109.5 . .
C20 C19 N2 113.7(3) . .
C20 C19 H19 123.2 . .
N2 C19 H19 123.2 . .
C19 C20 O2 113.5(3) . .
C19 C20 C21 130.5(3) . .
O2 C20 C21 115.7(3) . .
C20 C21 C23 110.5(3) . .
C20 C21 C22 110.6(3) . .
C23 C21 C22 110.1(4) . .
C20 C21 C24 108.1(3) . .
C23 C21 C24 108.0(4) . .
C22 C21 C24 109.6(4) . .
C21 C22 H22A 109.5 . .
C21 C22 H22B 109.5 . .
H22A C22 H22B 109.5 . .
C21 C22 H22C 109.5 . .
H22A C22 H22C 109.5 . .
H22B C22 H22C 109.5 . .
C21 C23 H23A 109.5 . .
C21 C23 H23B 109.5 . .
H23A C23 H23B 109.5 . .
C21 C23 H23C 109.5 . .
H23A C23 H23C 109.5 . .
H23B C23 H23C 109.5 . .
C21 C24 H24A 109.5 . .
C21 C24 H24B 109.5 . .
H24A C24 H24B 109.5 . .
C21 C24 H24C 109.5 . .
H24A C24 H24C 109.5 . .
H24B C24 H24C 109.5 . .
C1 N1 P1 130.1(2) . .
C1 N1 P1 128.1(2) . 2_556
P1 N1 P1 99.87(14) . 2_556
C13 N2 C19 110.3(3) . .
C13 N2 P1 108.5(2) . .
C19 N2 P1 106.3(2) . .
C14 O1 P1 114.5(2) . .
C20 O2 P1 111.3(2) . .
O1 P1 O2 112.90(13) . .
O1 P1 N1 133.63(13) . .
O2 P1 N1 113.05(13) . .
O1 P1 N2 89.56(12) . .
O2 P1 N2 91.45(12) . .
N1 P1 N2 95.17(13) . .
O1 P1 N1 89.26(12) . 2_556
O2 P1 N1 96.25(12) . 2_556
N1 P1 N1 80.00(14) . 2_556
N2 P1 N1 172.04(13) . 2_556
O1 P1 P1 117.15(9) . 2_556
O2 P1 P1 106.28(8) . 2_556
N1 P1 P1 41.71(9) . 2_556
N2 P1 P1 136.83(11) . 2_556
N1 P1 P1 38.42(9) 2_556 2_556

loop_
_geom_bond_atom_site_label_1
_geom_bond_atom_site_label_2
_geom_bond_distance
_geom_bond_site_symmetry_2
C1 C2 1.398(5) .
C1 C6 1.405(5) .
C1 N1 1.444(4) .
C2 C3 1.401(5) .
C2 C10 1.513(5) .
C3 C4 1.358(6) .
C3 H3 0.9300 .
C4 C5 1.380(6) .
C4 H4 0.9300 .
C5 C6 1.389(5) .
C5 H5 0.9300 .
C6 C7 1.522(5) .
C7 C8 1.521(6) .
C7 C9 1.535(6) .
C7 H7 0.9800 .
C8 H8A 0.9600 .
C8 H8B 0.9600 .
C8 H8C 0.9600 .
C9 H9A 0.9600 .
C9 H9B 0.9600 .
C9 H9C 0.9600 .
C10 C11 1.530(6) .
C10 C12 1.537(6) .
C10 H10 0.9800 .
C11 H11A 0.9600 .
C11 H11B 0.9600 .
C11 H11C 0.9600 .
C12 H12A 0.9600 .
C12 H12B 0.9600 .
C12 H12C 0.9600 .
C13 C14 1.321(5) .
C13 N2 1.418(4) .
C13 H13 0.9300 .
C14 O1 1.413(4) .
C14 C15 1.502(5) .
C15 C17 1.502(8) .
C15 C16 1.506(8) .
C15 C18 1.509(7) .
C16 H16A 0.9600 .
C16 H16B 0.9600 .
C16 H16C 0.9600 .
C17 H17A 0.9600 .
C17 H17B 0.9600 .
C17 H17C 0.9600 .
C18 H18A 0.9600 .
C18 H18B 0.9600 .
C18 H18C 0.9600 .
C19 C20 1.321(5) .
C19 N2 1.425(4) .
C19 H19 0.9300 .
C20 O2 1.415(4) .
C20 C21 1.505(5) .
C21 C23 1.525(6) .
C21 C22 1.531(6) .
C21 C24 1.541(6) .
C22 H22A 0.9600 .
C22 H22B 0.9600 .
C22 H22C 0.9600 .
C23 H23A 0.9600 .
C23 H23B 0.9600 .
C23 H23C 0.9600 .
C24 H24A 0.9600 .
C24 H24B 0.9600 .
C24 H24C 0.9600 .
N1 P1 1.665(3) .
N1 P1 1.783(3) 2_556
N2 P1 1.782(3) .
O1 P1 1.640(2) .
O2 P1 1.651(2) .
P1 P1 2.6392(17) 2_556

loop_
_geom_torsion_atom_site_label_1
_geom_torsion_atom_site_label_2
_geom_torsion_atom_site_label_3
_geom_torsion_atom_site_label_4
_geom_torsion
_geom_torsion_site_symmetry_1
_geom_torsion_site_symmetry_4
C6 C1 C2 C3 -4.0(5) . .
N1 C1 C2 C3 173.0(3) . .
C6 C1 C2 C10 174.6(3) . .
N1 C1 C2 C10 -8.4(5) . .
C1 C2 C3 C4 0.8(6) . .
C10 C2 C3 C4 -177.9(4) . .
C2 C3 C4 C5 2.4(6) . .
C3 C4 C5 C6 -2.6(6) . .
C4 C5 C6 C1 -0.5(6) . .
C4 C5 C6 C7 176.8(4) . .
C2 C1 C6 C5 3.9(5) . .
N1 C1 C6 C5 -173.1(3) . .
C2 C1 C6 C7 -173.3(3) . .
N1 C1 C6 C7 9.7(5) . .
C5 C6 C7 C8 63.8(5) . .
C1 C6 C7 C8 -119.0(4) . .
C5 C6 C7 C9 -59.9(5) . .
C1 C6 C7 C9 117.3(4) . .
C1 C2 C10 C11 117.2(4) . .
C3 C2 C10 C11 -64.2(5) . .
C1 C2 C10 C12 -119.9(4) . .
C3 C2 C10 C12 58.8(5) . .
N2 C13 C14 O1 -1.5(4) . .
N2 C13 C14 C15 174.3(4) . .
C13 C14 C15 C17 -135.1(6) . .
O1 C14 C15 C17 40.5(6) . .
C13 C14 C15 C16 105.4(6) . .
O1 C14 C15 C16 -79.0(6) . .
C13 C14 C15 C18 -13.8(7) . .
O1 C14 C15 C18 161.8(5) . .
N2 C19 C20 O2 4.4(4) . .
N2 C19 C20 C21 -169.2(3) . .
C19 C20 C21 C23 -16.7(6) . .
O2 C20 C21 C23 169.7(3) . .
C19 C20 C21 C22 -138.9(4) . .
O2 C20 C21 C22 47.6(5) . .
C19 C20 C21 C24 101.2(5) . .
O2 C20 C21 C24 -72.3(4) . .
C2 C1 N1 P1 113.3(3) . .
C6 C1 N1 P1 -69.6(4) . .
C2 C1 N1 P1 -85.8(4) . 2_556
C6 C1 N1 P1 91.3(4) . 2_556
C14 C13 N2 C19 -124.0(3) . .
C14 C13 N2 P1 -8.0(4) . .
C20 C19 N2 C13 102.0(3) . .
C20 C19 N2 P1 -15.5(4) . .
C13 C14 O1 P1 11.6(4) . .
C15 C14 O1 P1 -164.9(3) . .
C19 C20 O2 P1 10.0(4) . .
C21 C20 O2 P1 -175.3(2) . .
C14 O1 P1 O2 77.9(2) . .
C14 O1 P1 N1 -110.2(3) . .
C14 O1 P1 N2 -13.5(2) . .
C14 O1 P1 N1 174.4(2) . 2_556
C14 O1 P1 P1 -158.2(2) . 2_556
C20 O2 P1 O1 -106.2(2) . .
C20 O2 P1 N1 80.2(2) . .
C20 O2 P1 N2 -16.0(2) . .
C20 O2 P1 N1 162.0(2) . 2_556
C20 O2 P1 P1 124.08(19) . 2_556
C1 N1 P1 O1 81.9(3) . .
P1 N1 P1 O1 -82.98(19) 2_556 .
C1 N1 P1 O2 -106.3(3) . .
P1 N1 P1 O2 88.88(15) 2_556 .
C1 N1 P1 N2 -12.5(3) . .
P1 N1 P1 N2 -177.32(13) 2_556 .
C1 N1 P1 N1 161.1(2) . 2_556
P1 N1 P1 N1 -3.71(18) 2_556 2_556
C1 N1 P1 P1 164.8(4) . 2_556
C13 N2 P1 O1 12.0(2) . .
C19 N2 P1 O1 130.6(2) . .
C13 N2 P1 O2 -100.9(2) . .
C19 N2 P1 O2 17.7(2) . .
C13 N2 P1 N1 145.8(2) . .
C19 N2 P1 N1 -95.6(2) . .
C13 N2 P1 P1 143.22(18) . 2_556
C19 N2 P1 P1 -98.2(2) . 2_556
